data_7004741
loop_
_publ_author_name
'Li, Jingqiu'
'Hor, T. S. Andy'

_publ_section_title
;
 Formation of [PtPd2(\m3-X)2(P--P)(dppmX)2]2+ (X = S, Se; P--P = dppe,
 2 \\times PPh3) aggregates through activation of the chalcogen-rich
 [PtX4] ring by a PdI--PdI bond
;
_journal_issue 42
_journal_name_full 'Dalton Transactions'
_journal_page_first 5708
_journal_page_last 5711
_journal_paper_doi 10.1039/b811493e
_journal_year 2008
_chemical_formula_sum 'C77 H70 Cl2 F12 P8 Pd2 Pt Se4'
_chemical_formula_weight 2265.72
_chemical_name_systematic
;
?
;
_space_group_IT_number 14
_symmetry_cell_setting monoclinic
_symmetry_space_group_name_Hall '-P 2ybc'
_symmetry_space_group_name_H-M 'P 1 21/c 1'
_atom_sites_solution_hydrogens geom
_atom_sites_solution_primary direct
_atom_sites_solution_secondary difmap
_audit_creation_method SHELXL-97
_cell_angle_alpha 90.00
_cell_angle_beta 100.4140(10)
_cell_angle_gamma 90.00
_cell_formula_units_Z 4
_cell_length_a 13.7013(5)
_cell_length_b 18.9147(7)
_cell_length_c 32.4560(11)
_cell_measurement_reflns_used 5620
_cell_measurement_temperature 223(2)
_cell_measurement_theta_max 21.98
_cell_measurement_theta_min 2.20
_cell_volume 8272.6(5)
_computing_cell_refinement 'Bruker SMART'
_computing_data_collection 'Bruker SMART'
_computing_data_reduction 'Bruker SAINT'
_computing_molecular_graphics 'Bruker SHELXTL'
_computing_publication_material 'Bruker SHELXTL'
_computing_structure_refinement 'SHELXL-97 (Sheldrick, 1997)'
_computing_structure_solution 'SHELXS-97 (Sheldrick, 1990)'
_diffrn_ambient_temperature 223(2)
_diffrn_measured_fraction_theta_full 1.000
_diffrn_measured_fraction_theta_max 1.000
_diffrn_measurement_device_type 'CCD area detector'
_diffrn_measurement_method 'phi and omega scans'
_diffrn_radiation_monochromator graphite
_diffrn_radiation_source 'fine-focus sealed tube'
_diffrn_radiation_type MoK\a
_diffrn_radiation_wavelength 0.71073
_diffrn_reflns_av_R_equivalents 0.0795
_diffrn_reflns_av_sigmaI/netI 0.0947
_diffrn_reflns_limit_h_max 17
_diffrn_reflns_limit_h_min -17
_diffrn_reflns_limit_k_max 24
_diffrn_reflns_limit_k_min -20
_diffrn_reflns_limit_l_max 40
_diffrn_reflns_limit_l_min -42
_diffrn_reflns_number 58501
_diffrn_reflns_theta_full 27.50
_diffrn_reflns_theta_max 27.50
_diffrn_reflns_theta_min 1.51
_exptl_absorpt_coefficient_mu 4.165
_exptl_absorpt_correction_T_max 0.8511
_exptl_absorpt_correction_T_min 0.2866
_exptl_absorpt_correction_type empirical
_exptl_crystal_colour orange
_exptl_crystal_density_diffrn 1.819
_exptl_crystal_density_meas ?
_exptl_crystal_density_method .
_exptl_crystal_description needle
_exptl_crystal_F_000 4400
_exptl_crystal_size_max 0.40
_exptl_crystal_size_mid 0.08
_exptl_crystal_size_min 0.04
_refine_diff_density_max 2.050
_refine_diff_density_min -1.079
_refine_diff_density_rms 0.168
_refine_ls_extinction_method none
_refine_ls_goodness_of_fit_ref 0.960
_refine_ls_hydrogen_treatment constr
_refine_ls_matrix_type full
_refine_ls_number_parameters 982
_refine_ls_number_reflns 18994
_refine_ls_number_restraints 49
_refine_ls_restrained_S_all 0.964
_refine_ls_R_factor_all 0.1113
_refine_ls_R_factor_gt 0.0591
_refine_ls_shift/su_max 0.001
_refine_ls_shift/su_mean 0.000
_refine_ls_structure_factor_coef Fsqd
_refine_ls_weighting_details 'calc w=1/[\s^2^(Fo^2^)+(0.0763P)^2^+0.0000P] where P=(Fo^2^+2Fc^2^)/3'
_refine_ls_weighting_scheme calc
_refine_ls_wR_factor_gt 0.1320
_refine_ls_wR_factor_ref 0.1506
_reflns_number_gt 11651
_reflns_number_total 18994
_reflns_threshold_expression >2sigma(I)
_cod_data_source_file b811493e.txt
_cod_data_source_block 6313
_cod_depositor_comments
;
The following automatic conversions were performed:
'_symmetry_cell_setting' value 'Monoclinic' changed to 'monoclinic'
according to '/home/saulius/struct/CIF-dictionaries/cif_core.dic'
dictionary named 'cif_core.dic' version 2.4.1 from 2010-06-29.

Automatic conversion script
Id: cif_fix_enum 1527 2010-12-29 10:47:43Z saulius 
;
_cod_original_sg_symbol_H-M P2(1)/c
_cod_database_code 7004741

loop_
_symmetry_equiv_pos_as_xyz
'x, y, z'
'-x, y+1/2, -z+1/2'
'-x, -y, -z'
'x, -y-1/2, z-1/2'

loop_
_atom_site_label
_atom_site_type_symbol
_atom_site_fract_x
_atom_site_fract_y
_atom_site_fract_z
_atom_site_U_iso_or_equiv
_atom_site_adp_type
_atom_site_occupancy
_atom_site_symmetry_multiplicity
_atom_site_calc_flag
_atom_site_refinement_flags
_atom_site_disorder_assembly
_atom_site_disorder_group
Pt1 Pt 0.45906(2) 0.563739(17) 0.123715(9) 0.03438(9) Uani 1 1 d . . .
Pd2 Pd 0.47806(4) 0.39381(3) 0.098942(17) 0.03271(15) Uani 1 1 d . . .
Pd3 Pd 0.66421(4) 0.50233(3) 0.112614(17) 0.03330(14) Uani 1 1 d . . .
Se4 Se 0.55396(6) 0.46363(4) 0.15836(2) 0.03393(18) Uani 1 1 d . . .
Se5 Se 0.50552(6) 0.50439(4) 0.06147(2) 0.03495(18) Uani 1 1 d . . .
Se6 Se 0.39514(6) 0.33603(5) 0.03419(2) 0.0418(2) Uani 1 1 d . . .
Se7 Se 0.75913(6) 0.53843(6) 0.05870(3) 0.0491(2) Uani 1 1 d . . .
P1 P 0.41715(15) 0.60246(12) 0.18340(6) 0.0372(5) Uani 1 1 d . . .
P2 P 0.39401(16) 0.66656(12) 0.09565(7) 0.0400(5) Uani 1 1 d . . .
P3 P 0.46796(15) 0.29689(12) 0.13871(6) 0.0348(5) Uani 1 1 d . . .
P4 P 0.37620(16) 0.22993(12) 0.05725(6) 0.0386(5) Uani 1 1 d . . .
P5 P 0.79760(15) 0.50372(12) 0.16427(6) 0.0361(5) Uani 1 1 d . . .
P6 P 0.90894(16) 0.54022(13) 0.09485(7) 0.0420(5) Uani 1 1 d . . .
C1 C 0.3842(6) 0.6957(5) 0.1768(3) 0.046(2) Uani 1 1 d . . .
H1A H 0.3454 0.7103 0.1979 0.055 Uiso 1 1 calc R . .
H1B H 0.4443 0.7248 0.1801 0.055 Uiso 1 1 calc R . .
C2 C 0.3226(6) 0.7049(5) 0.1325(3) 0.046(2) Uani 1 1 d . . .
H2A H 0.3102 0.7552 0.1263 0.056 Uiso 1 1 calc R . .
H2B H 0.2586 0.6808 0.1303 0.056 Uiso 1 1 calc R . .
C3 C 0.3694(6) 0.2382(5) 0.1126(2) 0.0407(19) Uani 1 1 d . . .
H3A H 0.3766 0.1915 0.1259 0.049 Uiso 1 1 calc R . .
H3B H 0.3046 0.2573 0.1155 0.049 Uiso 1 1 calc R . .
C4 C 0.9097(6) 0.4870(5) 0.1415(2) 0.040(2) Uani 1 1 d . . .
H4A H 0.9689 0.4983 0.1623 0.049 Uiso 1 1 calc R . .
H4B H 0.9126 0.4369 0.1344 0.049 Uiso 1 1 calc R . .
C1A C 0.5086(6) 0.5959(5) 0.2316(2) 0.0392(19) Uani 1 1 d . . .
C2A C 0.5047(7) 0.5413(5) 0.2603(3) 0.045(2) Uani 1 1 d . . .
H2A1 H 0.4537 0.5075 0.2554 0.054 Uiso 1 1 calc R . .
C3A C 0.5762(7) 0.5379(6) 0.2955(3) 0.057(3) Uani 1 1 d . . .
H3A1 H 0.5721 0.5024 0.3154 0.069 Uiso 1 1 calc R . .
C4A C 0.6541(8) 0.5850(6) 0.3028(3) 0.058(3) Uani 1 1 d . . .
H4A1 H 0.7030 0.5812 0.3270 0.070 Uiso 1 1 calc R . .
C5A C 0.6594(7) 0.6382(6) 0.2737(3) 0.059(3) Uani 1 1 d . . .
H5A H 0.7126 0.6703 0.2783 0.071 Uiso 1 1 calc R . .
C6A C 0.5875(7) 0.6444(5) 0.2383(3) 0.050(2) Uani 1 1 d . . .
H6A H 0.5911 0.6807 0.2189 0.060 Uiso 1 1 calc R . .
C1B C 0.3069(6) 0.5595(5) 0.1949(3) 0.045(2) Uani 1 1 d . . .
C2B C 0.2671(6) 0.5017(5) 0.1726(3) 0.049(2) Uani 1 1 d . . .
H2B1 H 0.2951 0.4848 0.1502 0.058 Uiso 1 1 calc R . .
C3B C 0.1838(7) 0.4676(6) 0.1835(3) 0.061(3) Uani 1 1 d . . .
H3B1 H 0.1555 0.4285 0.1679 0.074 Uiso 1 1 calc R . .
C4B C 0.1434(7) 0.4913(6) 0.2173(3) 0.065(3) Uani 1 1 d . . .
H4B1 H 0.0888 0.4679 0.2249 0.079 Uiso 1 1 calc R . .
C5B C 0.1830(7) 0.5476(7) 0.2388(3) 0.066(3) Uani 1 1 d . . .
H5B H 0.1562 0.5631 0.2620 0.080 Uiso 1 1 calc R . .
C6B C 0.2629(7) 0.5840(6) 0.2279(3) 0.055(3) Uani 1 1 d . . .
H6B H 0.2873 0.6249 0.2426 0.066 Uiso 1 1 calc R . .
C1C C 0.4939(6) 0.7320(5) 0.0942(2) 0.045(2) Uani 1 1 d . . .
C2C C 0.5794(7) 0.7086(6) 0.0815(3) 0.060(3) Uani 1 1 d . . .
H2C H 0.5859 0.6606 0.0749 0.072 Uiso 1 1 calc R . .
C3C C 0.6548(8) 0.7549(7) 0.0785(4) 0.075(3) Uani 1 1 d . . .
H3C H 0.7117 0.7394 0.0688 0.090 Uiso 1 1 calc R . .
C4C C 0.6463(10) 0.8243(7) 0.0899(4) 0.084(4) Uani 1 1 d . . .
H4C H 0.6988 0.8561 0.0894 0.101 Uiso 1 1 calc R . .
C5C C 0.5613(11) 0.8465(6) 0.1019(4) 0.090(4) Uani 1 1 d . . .
H5C H 0.5549 0.8942 0.1089 0.108 Uiso 1 1 calc R . .
C6C C 0.4853(9) 0.8011(6) 0.1038(3) 0.072(3) Uani 1 1 d . . .
H6C H 0.4268 0.8177 0.1118 0.087 Uiso 1 1 calc R . .
C1D C 0.3146(6) 0.6732(5) 0.0453(3) 0.049(2) Uani 1 1 d . . .
C2D C 0.3427(7) 0.6437(5) 0.0100(3) 0.056(2) Uani 1 1 d . . .
H2D H 0.4002 0.6156 0.0132 0.067 Uiso 1 1 calc R . .
C3D C 0.2892(9) 0.6544(6) -0.0293(3) 0.068(3) Uani 1 1 d . . .
H3D H 0.3099 0.6331 -0.0524 0.082 Uiso 1 1 calc R . .
C4D C 0.2076(9) 0.6949(7) -0.0354(3) 0.075(3) Uani 1 1 d . . .
H4D H 0.1720 0.7026 -0.0626 0.090 Uiso 1 1 calc R . .
C5D C 0.1773(8) 0.7241(7) -0.0024(4) 0.089(4) Uani 1 1 d . . .
H5D H 0.1191 0.7514 -0.0070 0.106 Uiso 1 1 calc R . .
C6D C 0.2297(8) 0.7155(7) 0.0393(4) 0.079(3) Uani 1 1 d . . .
H6D H 0.2079 0.7375 0.0620 0.095 Uiso 1 1 calc R . .
C1E C 0.4442(6) 0.3107(4) 0.1914(2) 0.0348(18) Uani 1 1 d . . .
C2E C 0.3471(6) 0.3181(5) 0.1987(3) 0.045(2) Uani 1 1 d . . .
H2E H 0.2930 0.3113 0.1767 0.054 Uiso 1 1 calc R . .
C3E C 0.3308(7) 0.3356(5) 0.2384(3) 0.057(3) Uani 1 1 d . . .
H3E H 0.2656 0.3388 0.2435 0.068 Uiso 1 1 calc R . .
C4E C 0.4086(8) 0.3481(5) 0.2697(3) 0.061(3) Uani 1 1 d . . .
H4E H 0.3968 0.3611 0.2964 0.074 Uiso 1 1 calc R . .
C5E C 0.5065(7) 0.3418(5) 0.2630(3) 0.051(2) Uani 1 1 d . . .
H5E H 0.5603 0.3500 0.2849 0.061 Uiso 1 1 calc R . .
C6E C 0.5225(6) 0.3234(5) 0.2238(2) 0.044(2) Uani 1 1 d . . .
H6E H 0.5879 0.3194 0.2190 0.053 Uiso 1 1 calc R . .
C1F C 0.5774(6) 0.2415(4) 0.1465(2) 0.0354(18) Uani 1 1 d . . .
C2F C 0.6610(6) 0.2615(6) 0.1303(3) 0.057(3) Uani 1 1 d . . .
H2F H 0.6634 0.3058 0.1173 0.068 Uiso 1 1 calc R . .
C3F C 0.7406(8) 0.2151(7) 0.1337(4) 0.081(4) Uani 1 1 d . . .
H3F H 0.7981 0.2287 0.1238 0.097 Uiso 1 1 calc R . .
C4F C 0.7361(8) 0.1512(6) 0.1512(3) 0.073(3) Uani 1 1 d . . .
H4F H 0.7900 0.1201 0.1520 0.088 Uiso 1 1 calc R . .
C5F C 0.6568(8) 0.1297(5) 0.1676(3) 0.058(3) Uani 1 1 d . . .
H5F H 0.6561 0.0849 0.1802 0.070 Uiso 1 1 calc R . .
C6F C 0.5769(7) 0.1753(5) 0.1653(3) 0.052(2) Uani 1 1 d . . .
H6F H 0.5214 0.1613 0.1767 0.062 Uiso 1 1 calc R . .
C1G C 0.2636(6) 0.1878(5) 0.0312(2) 0.043(2) Uani 1 1 d . . .
C2G C 0.1733(7) 0.2083(7) 0.0396(3) 0.079(4) Uani 1 1 d . . .
H2G H 0.1696 0.2454 0.0585 0.095 Uiso 1 1 calc R . .
C3G C 0.0879(8) 0.1748(9) 0.0203(4) 0.099(5) Uani 1 1 d . . .
H3G H 0.0260 0.1907 0.0252 0.119 Uiso 1 1 calc R . .
C4G C 0.0917(9) 0.1195(6) -0.0055(3) 0.075(3) Uani 1 1 d . . .
H4G H 0.0337 0.0946 -0.0170 0.089 Uiso 1 1 calc R . .
C5G C 0.1793(10) 0.1008(7) -0.0146(4) 0.088(4) Uani 1 1 d . . .
H5G H 0.1815 0.0644 -0.0341 0.106 Uiso 1 1 calc R . .
C6G C 0.2659(8) 0.1327(6) 0.0035(3) 0.070(3) Uani 1 1 d . . .
H6G H 0.3267 0.1173 -0.0029 0.084 Uiso 1 1 calc R . .
C1H C 0.4725(6) 0.1698(5) 0.0506(3) 0.045(2) Uani 1 1 d . . .
C2H C 0.4782(9) 0.1023(6) 0.0672(3) 0.070(3) Uani 1 1 d . . .
H2H H 0.4347 0.0888 0.0852 0.084 Uiso 1 1 calc R . .
C3H C 0.5463(12) 0.0553(7) 0.0579(4) 0.101(5) Uani 1 1 d . . .
H3H H 0.5495 0.0095 0.0694 0.121 Uiso 1 1 calc R . .
C4H C 0.6106(10) 0.0749(8) 0.0317(4) 0.096(4) Uani 1 1 d . . .
H4H H 0.6571 0.0421 0.0252 0.115 Uiso 1 1 calc R . .
C5H C 0.6076(8) 0.1404(7) 0.0152(4) 0.078(3) Uani 1 1 d . . .
H5H H 0.6517 0.1527 -0.0027 0.093 Uiso 1 1 calc R . .
C6H C 0.5410(7) 0.1892(6) 0.0244(3) 0.057(3) Uani 1 1 d . . .
H6H H 0.5404 0.2353 0.0134 0.068 Uiso 1 1 calc R . .
C1I C 0.8049(5) 0.4393(4) 0.2058(2) 0.0375(19) Uani 1 1 d . . .
C2I C 0.8382(7) 0.3717(5) 0.2023(3) 0.059(3) Uani 1 1 d . . .
H2I H 0.8634 0.3587 0.1783 0.070 Uiso 1 1 calc R . .
C3I C 0.8354(9) 0.3220(6) 0.2335(4) 0.086(4) Uani 1 1 d . . .
H3I H 0.8581 0.2757 0.2305 0.103 Uiso 1 1 calc R . .
C4I C 0.7991(7) 0.3408(6) 0.2688(3) 0.067(3) Uani 1 1 d . . .
H4I H 0.7978 0.3076 0.2903 0.080 Uiso 1 1 calc R . .
C5I C 0.7651(7) 0.4080(7) 0.2727(3) 0.067(3) Uani 1 1 d . . .
H5I H 0.7400 0.4205 0.2968 0.080 Uiso 1 1 calc R . .
C6I C 0.7668(7) 0.4581(5) 0.2416(3) 0.051(2) Uani 1 1 d . . .
H6I H 0.7428 0.5041 0.2445 0.062 Uiso 1 1 calc R . .
C1J C 0.8234(6) 0.5886(5) 0.1901(3) 0.044(2) Uani 1 1 d . . .
C2J C 0.8959(7) 0.5948(6) 0.2259(3) 0.059(3) Uani 1 1 d . . .
H2J H 0.9288 0.5544 0.2383 0.070 Uiso 1 1 calc R . .
C3J C 0.9189(8) 0.6596(7) 0.2427(3) 0.072(3) Uani 1 1 d . . .
H3J H 0.9680 0.6635 0.2669 0.087 Uiso 1 1 calc R . .
C4J C 0.8721(10) 0.7200(7) 0.2252(4) 0.082(4) Uani 1 1 d . . .
H4J H 0.8896 0.7647 0.2369 0.098 Uiso 1 1 calc R . .
C5J C 0.7980(9) 0.7134(6) 0.1894(4) 0.071(3) Uani 1 1 d . . .
H5J H 0.7643 0.7536 0.1772 0.086 Uiso 1 1 calc R . .
C6J C 0.7750(7) 0.6478(5) 0.1726(3) 0.055(2) Uani 1 1 d . . .
H6J H 0.7253 0.6433 0.1487 0.066 Uiso 1 1 calc R . .
C1K C 0.9989(6) 0.4994(5) 0.0683(2) 0.046(2) Uani 1 1 d . . .
C2K C 0.9697(7) 0.4394(6) 0.0448(3) 0.062(3) Uani 1 1 d . . .
H2K H 0.9033 0.4242 0.0399 0.074 Uiso 1 1 calc R . .
C3K C 1.0430(9) 0.4018(6) 0.0284(3) 0.073(3) Uani 1 1 d . . .
H3K H 1.0256 0.3604 0.0127 0.088 Uiso 1 1 calc R . .
C4K C 1.1391(8) 0.4248(7) 0.0349(3) 0.070(3) Uani 1 1 d . . .
H4K H 1.1876 0.3983 0.0247 0.084 Uiso 1 1 calc R . .
C5K C 1.1647(7) 0.4858(8) 0.0561(3) 0.079(4) Uani 1 1 d . . .
H5K H 1.2299 0.5030 0.0589 0.095 Uiso 1 1 calc R . .
C6K C 1.0954(7) 0.5226(6) 0.0735(3) 0.064(3) Uani 1 1 d . . .
H6K H 1.1143 0.5639 0.0890 0.077 Uiso 1 1 calc R . .
C1L C 0.9544(6) 0.6285(5) 0.1091(3) 0.047(2) Uani 1 1 d . . .
C2L C 0.9241(8) 0.6835(6) 0.0806(3) 0.068(3) Uani 1 1 d . . .
H2L H 0.8770 0.6765 0.0560 0.081 Uiso 1 1 calc R . .
C3L C 0.9684(11) 0.7495(7) 0.0911(5) 0.093(4) Uani 1 1 d . . .
H3L H 0.9527 0.7872 0.0721 0.112 Uiso 1 1 calc R . .
C4L C 1.0342(10) 0.7615(7) 0.1280(5) 0.091(4) Uani 1 1 d . . .
H4L H 1.0600 0.8069 0.1346 0.110 Uiso 1 1 calc R . .
C5L C 1.0608(9) 0.7064(7) 0.1545(4) 0.076(3) Uani 1 1 d . . .
H5L H 1.1069 0.7140 0.1793 0.091 Uiso 1 1 calc R . .
C6L C 1.0222(7) 0.6400(6) 0.1460(3) 0.061(3) Uani 1 1 d . . .
H6L H 1.0413 0.6026 0.1648 0.073 Uiso 1 1 calc R . .
C1S C 0.0083(17) 0.0615(17) 0.1091(6) 0.147(13) Uani 0.50 1 d PDU A 1
H1S1 H 0.0444 0.1058 0.1073 0.176 Uiso 0.50 1 calc PR A 1
H1S2 H 0.0454 0.0241 0.0978 0.176 Uiso 0.50 1 calc PR A 1
Cl1 Cl -0.1019(6) 0.0686(4) 0.0781(2) 0.118(3) Uani 0.50 1 d PDU A 1
Cl2 Cl 0.0101(11) 0.0436(7) 0.1610(3) 0.218(7) Uani 0.50 1 d PDU A 1
C2S C -0.1072(17) -0.0616(19) 0.1574(8) 0.167(14) Uani 0.50 1 d PDU B 2
H2S1 H -0.1008 -0.0866 0.1316 0.200 Uiso 0.50 1 calc PR B 2
H2S2 H -0.0780 -0.0144 0.1567 0.200 Uiso 0.50 1 calc PR B 2
Cl3 Cl -0.2293(9) -0.0553(6) 0.1621(4) 0.188(5) Uani 0.50 1 d PDU B 2
Cl4 Cl -0.0496(9) -0.1068(6) 0.1995(3) 0.169(4) Uani 0.50 1 d PDU B 2
P7 P 0.05403(18) 0.26976(15) 0.14321(8) 0.0565(7) Uani 1 1 d . . .
F1 F -0.0273(5) 0.3299(4) 0.1294(2) 0.089(2) Uani 1 1 d . . .
F2 F -0.0243(4) 0.2272(4) 0.16508(19) 0.0828(19) Uani 1 1 d . . .
F3 F 0.1337(5) 0.2106(4) 0.1565(3) 0.115(3) Uani 1 1 d . . .
F4 F 0.1320(4) 0.3132(4) 0.12211(16) 0.0743(17) Uani 1 1 d . . .
F5 F 0.0909(5) 0.3104(4) 0.18573(17) 0.096(2) Uani 1 1 d . . .
F6 F 0.0161(5) 0.2313(4) 0.1005(2) 0.094(2) Uani 1 1 d . . .
P8 P 0.2370(3) 0.93710(18) 0.09222(10) 0.0810(10) Uani 1 1 d D . .
F7 F 0.1498(12) 0.9168(11) 0.1092(8) 0.361(15) Uani 1 1 d D . .
F8 F 0.1600(12) 0.9643(9) 0.0577(3) 0.259(9) Uani 1 1 d D . .
F9 F 0.3182(12) 0.9478(9) 0.0681(6) 0.287(10) Uani 1 1 d D . .
F10 F 0.3052(13) 0.9058(10) 0.1287(3) 0.321(13) Uani 1 1 d D . .
F11 F 0.2414(12) 1.0062(6) 0.1123(6) 0.300(11) Uani 1 1 d D . .
F12 F 0.2398(13) 0.8632(5) 0.0754(5) 0.283(10) Uani 1 1 d D . .

loop_
_atom_site_aniso_label
_atom_site_aniso_U_11
_atom_site_aniso_U_22
_atom_site_aniso_U_33
_atom_site_aniso_U_23
_atom_site_aniso_U_13
_atom_site_aniso_U_12
Pt1 0.03099(16) 0.04211(19) 0.03074(15) 0.00217(14) 0.00747(12) 0.00393(14)
Pd2 0.0301(3) 0.0392(4) 0.0291(3) 0.0030(3) 0.0059(2) 0.0041(3)
Pd3 0.0274(3) 0.0447(4) 0.0287(3) 0.0017(3) 0.0075(2) 0.0051(3)
Se4 0.0308(4) 0.0422(5) 0.0291(4) 0.0031(3) 0.0064(3) 0.0037(3)
Se5 0.0350(4) 0.0427(5) 0.0272(4) 0.0035(3) 0.0058(3) 0.0043(4)
Se6 0.0483(5) 0.0443(5) 0.0320(4) 0.0009(4) 0.0056(4) 0.0030(4)
Se7 0.0331(4) 0.0809(7) 0.0353(4) 0.0099(4) 0.0118(4) 0.0073(4)
P1 0.0332(11) 0.0463(13) 0.0333(10) 0.0006(10) 0.0090(9) 0.0024(10)
P2 0.0346(11) 0.0477(13) 0.0374(11) 0.0041(10) 0.0060(9) 0.0064(10)
P3 0.0312(11) 0.0420(12) 0.0309(10) 0.0051(9) 0.0052(8) 0.0033(9)
P4 0.0367(12) 0.0429(13) 0.0364(11) -0.0013(10) 0.0074(9) 0.0018(10)
P5 0.0291(10) 0.0492(13) 0.0307(10) 0.0020(10) 0.0074(8) 0.0042(10)
P6 0.0300(11) 0.0585(15) 0.0399(11) 0.0056(11) 0.0127(9) 0.0047(10)
C1 0.045(5) 0.044(5) 0.050(5) -0.010(4) 0.013(4) 0.009(4)
C2 0.044(5) 0.044(5) 0.052(5) 0.004(4) 0.014(4) 0.008(4)
C3 0.030(4) 0.051(5) 0.042(4) 0.001(4) 0.009(4) 0.003(4)
C4 0.029(4) 0.050(5) 0.045(4) 0.002(4) 0.013(4) 0.006(4)
C1A 0.031(4) 0.049(5) 0.037(4) -0.008(4) 0.007(3) 0.009(4)
C2A 0.049(5) 0.044(5) 0.042(5) 0.000(4) 0.009(4) 0.001(4)
C3A 0.059(6) 0.071(7) 0.042(5) -0.002(5) 0.011(5) 0.018(6)
C4A 0.058(6) 0.081(8) 0.033(5) -0.015(5) 0.001(4) 0.020(6)
C5A 0.035(5) 0.068(7) 0.070(6) -0.024(6) -0.004(5) 0.003(5)
C6A 0.052(6) 0.049(6) 0.049(5) -0.006(4) 0.012(4) 0.008(5)
C1B 0.029(4) 0.059(6) 0.045(5) 0.006(4) 0.005(4) 0.004(4)
C2B 0.036(5) 0.059(6) 0.052(5) 0.008(5) 0.010(4) -0.004(4)
C3B 0.051(6) 0.064(7) 0.068(6) 0.012(6) 0.007(5) 0.001(5)
C4B 0.035(5) 0.106(9) 0.053(6) 0.023(6) 0.002(5) -0.004(6)
C5B 0.047(6) 0.120(10) 0.035(5) 0.008(6) 0.016(4) 0.006(6)
C6B 0.043(5) 0.086(7) 0.037(5) -0.004(5) 0.010(4) -0.013(5)
C1C 0.045(5) 0.047(5) 0.039(4) 0.018(4) -0.001(4) 0.001(4)
C2C 0.048(6) 0.060(6) 0.070(6) 0.016(5) 0.007(5) 0.004(5)
C3C 0.048(6) 0.073(8) 0.104(9) 0.016(7) 0.016(6) -0.002(6)
C4C 0.076(9) 0.090(10) 0.083(8) 0.017(7) 0.008(7) -0.035(7)
C5C 0.122(12) 0.049(7) 0.109(10) 0.007(7) 0.050(9) -0.020(7)
C6C 0.072(8) 0.064(7) 0.087(8) 0.011(6) 0.030(6) -0.001(6)
C1D 0.027(4) 0.063(6) 0.055(5) -0.014(5) 0.000(4) -0.008(4)
C2D 0.051(6) 0.055(6) 0.058(6) 0.005(5) -0.002(5) 0.004(5)
C3D 0.078(8) 0.075(8) 0.046(5) 0.005(5) -0.004(5) -0.010(6)
C4D 0.064(7) 0.105(10) 0.045(6) 0.013(6) -0.019(5) -0.014(7)
C5D 0.047(7) 0.109(10) 0.094(9) 0.019(8) -0.028(6) 0.013(7)
C6D 0.054(7) 0.108(10) 0.072(7) 0.012(7) 0.002(6) 0.022(7)
C1E 0.032(4) 0.042(5) 0.030(4) 0.003(4) 0.004(3) 0.000(4)
C2E 0.035(5) 0.061(6) 0.039(4) 0.000(4) 0.007(4) 0.005(4)
C3E 0.047(6) 0.080(7) 0.048(5) 0.000(5) 0.021(5) 0.002(5)
C4E 0.079(8) 0.064(7) 0.046(5) 0.002(5) 0.023(5) 0.008(6)
C5E 0.054(6) 0.057(6) 0.042(5) 0.003(4) 0.010(4) -0.003(5)
C6E 0.043(5) 0.048(5) 0.044(5) 0.006(4) 0.013(4) -0.002(4)
C1F 0.036(4) 0.045(5) 0.024(4) 0.001(3) 0.003(3) 0.001(4)
C2F 0.032(5) 0.075(7) 0.064(6) 0.022(5) 0.007(4) 0.001(5)
C3F 0.049(6) 0.115(10) 0.087(8) 0.037(8) 0.033(6) 0.028(7)
C4F 0.070(7) 0.085(8) 0.068(7) 0.005(6) 0.020(6) 0.048(7)
C5F 0.063(7) 0.062(6) 0.050(5) 0.018(5) 0.008(5) 0.019(5)
C6F 0.051(6) 0.057(6) 0.050(5) 0.013(5) 0.015(4) 0.016(5)
C1G 0.043(5) 0.057(6) 0.028(4) 0.009(4) 0.004(4) 0.005(4)
C2G 0.044(6) 0.122(11) 0.067(7) -0.031(7) -0.005(5) 0.007(6)
C3G 0.037(6) 0.167(14) 0.086(8) -0.030(9) -0.010(6) 0.008(7)
C4G 0.070(8) 0.078(8) 0.067(7) -0.001(6) -0.008(6) -0.029(7)
C5G 0.081(9) 0.079(9) 0.099(9) -0.031(7) -0.001(8) -0.012(7)
C6G 0.060(7) 0.067(7) 0.084(8) -0.019(6) 0.018(6) -0.009(6)
C1H 0.040(5) 0.042(5) 0.052(5) -0.008(4) 0.006(4) 0.009(4)
C2H 0.090(8) 0.063(7) 0.062(6) 0.012(6) 0.029(6) 0.022(6)
C3H 0.145(14) 0.057(8) 0.099(10) 0.016(7) 0.021(10) 0.045(8)
C4H 0.079(9) 0.118(13) 0.089(9) -0.024(9) 0.009(8) 0.040(9)
C5H 0.062(7) 0.081(9) 0.095(9) -0.006(7) 0.027(7) 0.013(7)
C6H 0.049(6) 0.061(6) 0.065(6) -0.016(5) 0.019(5) 0.000(5)
C1I 0.024(4) 0.053(5) 0.035(4) 0.011(4) 0.004(3) 0.009(4)
C2I 0.062(6) 0.064(7) 0.056(6) 0.017(5) 0.028(5) 0.014(5)
C3I 0.094(9) 0.077(8) 0.096(9) 0.034(7) 0.041(8) 0.037(7)
C4I 0.047(6) 0.094(9) 0.064(6) 0.044(6) 0.019(5) 0.020(6)
C5I 0.050(6) 0.109(10) 0.039(5) 0.016(6) 0.007(4) 0.004(6)
C6I 0.048(5) 0.065(6) 0.044(5) 0.001(5) 0.016(4) 0.002(5)
C1J 0.038(5) 0.054(6) 0.039(4) -0.008(4) 0.007(4) 0.000(4)
C2J 0.048(6) 0.076(7) 0.051(5) -0.013(5) 0.008(5) -0.001(5)
C3J 0.066(7) 0.092(9) 0.059(6) -0.021(7) 0.013(6) -0.009(7)
C4J 0.104(10) 0.081(9) 0.071(8) -0.029(7) 0.042(7) -0.022(8)
C5J 0.099(9) 0.048(6) 0.074(7) -0.011(6) 0.034(7) 0.004(6)
C6J 0.059(6) 0.061(7) 0.046(5) -0.004(5) 0.014(5) 0.012(5)
C1K 0.033(5) 0.072(6) 0.038(4) 0.010(5) 0.014(4) 0.012(5)
C2K 0.049(6) 0.080(8) 0.063(6) 0.012(6) 0.029(5) 0.003(5)
C3K 0.074(8) 0.086(8) 0.070(7) -0.001(6) 0.037(6) 0.021(6)
C4K 0.051(6) 0.120(10) 0.047(6) 0.014(6) 0.028(5) 0.038(7)
C5K 0.035(6) 0.140(12) 0.067(7) 0.001(8) 0.023(5) 0.004(7)
C6K 0.036(5) 0.102(9) 0.056(6) -0.013(6) 0.014(4) 0.003(5)
C1L 0.041(5) 0.057(6) 0.049(5) 0.002(5) 0.024(4) 0.005(4)
C2L 0.078(8) 0.064(7) 0.066(7) 0.013(6) 0.026(6) 0.007(6)
C3L 0.122(12) 0.058(8) 0.111(11) 0.021(8) 0.049(10) 0.002(8)
C4L 0.096(11) 0.071(9) 0.115(11) -0.004(9) 0.041(9) -0.010(8)
C5L 0.066(7) 0.076(8) 0.089(8) -0.014(7) 0.026(6) -0.017(6)
C6L 0.052(6) 0.058(7) 0.074(7) 0.002(6) 0.017(5) -0.008(5)
C1S 0.16(2) 0.13(2) 0.15(2) -0.035(17) 0.036(18) 0.077(17)
Cl1 0.090(5) 0.132(7) 0.129(6) -0.056(5) 0.014(5) -0.027(5)
Cl2 0.252(15) 0.217(13) 0.160(9) -0.068(9) -0.031(9) 0.125(12)
C2S 0.15(2) 0.23(2) 0.12(2) 0.021(18) 0.038(17) 0.131(19)
Cl3 0.183(11) 0.152(9) 0.230(12) -0.087(9) 0.044(10) -0.040(8)
Cl4 0.196(11) 0.164(10) 0.152(9) -0.026(8) 0.042(8) 0.009(8)
P7 0.0417(14) 0.0718(18) 0.0535(14) 0.0013(13) 0.0020(11) 0.0081(13)
F1 0.090(5) 0.097(5) 0.087(4) 0.019(4) 0.037(4) 0.044(4)
F2 0.050(3) 0.108(5) 0.088(4) 0.019(4) 0.007(3) -0.008(3)
F3 0.050(4) 0.107(6) 0.179(8) 0.048(6) 0.002(4) 0.028(4)
F4 0.065(4) 0.110(5) 0.050(3) 0.001(3) 0.015(3) -0.004(4)
F5 0.114(6) 0.129(6) 0.047(3) -0.008(4) 0.019(3) -0.044(5)
F6 0.069(4) 0.122(6) 0.088(4) -0.045(4) 0.005(4) -0.002(4)
P8 0.111(3) 0.076(2) 0.0585(17) 0.0015(17) 0.0208(18) 0.012(2)
F7 0.242(19) 0.32(2) 0.59(4) 0.23(3) 0.26(2) 0.052(17)
F8 0.32(2) 0.291(18) 0.126(9) 0.011(11) -0.061(11) 0.132(16)
F9 0.29(2) 0.277(19) 0.37(2) 0.017(17) 0.251(19) 0.032(15)
F10 0.41(2) 0.43(2) 0.086(7) -0.061(10) -0.044(10) 0.33(2)
F11 0.271(17) 0.198(13) 0.36(2) -0.205(14) -0.123(15) 0.106(13)
F12 0.37(2) 0.104(9) 0.32(2) -0.047(11) -0.090(17) 0.057(12)

loop_
_atom_type_symbol
_atom_type_description
_atom_type_scat_dispersion_real
_atom_type_scat_dispersion_imag
_atom_type_scat_source
C C 0.0033 0.0016 'International Tables Vol C Tables 4.2.6.8 and 6.1.1.4'
H H 0.0000 0.0000 'International Tables Vol C Tables 4.2.6.8 and 6.1.1.4'
F F 0.0171 0.0103 'International Tables Vol C Tables 4.2.6.8 and 6.1.1.4'
P P 0.1023 0.0942 'International Tables Vol C Tables 4.2.6.8 and 6.1.1.4'
Se Se -0.0929 2.2259 'International Tables Vol C Tables 4.2.6.8 and 6.1.1.4'
Pd Pd -0.9988 1.0072 'International Tables Vol C Tables 4.2.6.8 and 6.1.1.4'
Pt Pt -1.7033 8.3905 'International Tables Vol C Tables 4.2.6.8 and 6.1.1.4'
Cl Cl 0.1484 0.1585 'International Tables Vol C Tables 4.2.6.8 and 6.1.1.4'

loop_
_geom_angle_atom_site_label_1
_geom_angle_atom_site_label_2
_geom_angle_atom_site_label_3
_geom_angle
_geom_angle_site_symmetry_1
_geom_angle_site_symmetry_3
_geom_angle_publ_flag
P1 Pt1 P2 85.59(8) . . ?
P1 Pt1 Se4 93.06(6) . . ?
P2 Pt1 Se4 170.64(6) . . ?
P1 Pt1 Se5 172.26(6) . . ?
P2 Pt1 Se5 101.58(6) . . ?
Se4 Pt1 Se5 80.33(3) . . ?
P1 Pt1 Pd3 126.74(6) . . ?
P2 Pt1 Pd3 124.82(6) . . ?
Se4 Pt1 Pd3 49.59(2) . . ?
Se5 Pt1 Pd3 51.07(2) . . ?
P3 Pd2 Se4 92.84(6) . . ?
P3 Pd2 Se6 93.51(6) . . ?
Se4 Pd2 Se6 173.21(4) . . ?
P3 Pd2 Se5 173.44(6) . . ?
Se4 Pd2 Se5 81.30(3) . . ?
Se6 Pd2 Se5 92.48(3) . . ?
P3 Pd2 Pd3 124.28(6) . . ?
Se4 Pd2 Pd3 47.86(2) . . ?
Se6 Pd2 Pd3 129.01(3) . . ?
Se5 Pd2 Pd3 49.32(2) . . ?
P5 Pd3 Se4 93.42(6) . . ?
P5 Pd3 Se7 93.68(6) . . ?
Se4 Pd3 Se7 172.75(4) . . ?
P5 Pd3 Se5 173.62(6) . . ?
Se4 Pd3 Se5 81.17(3) . . ?
Se7 Pd3 Se5 91.82(3) . . ?
P5 Pd3 Pt1 122.53(5) . . ?
Se4 Pd3 Pt1 50.62(2) . . ?
Se7 Pd3 Pt1 125.60(3) . . ?
Se5 Pd3 Pt1 51.25(2) . . ?
P5 Pd3 Pd2 128.58(6) . . ?
Se4 Pd3 Pd2 47.79(2) . . ?
Se7 Pd3 Pd2 125.66(3) . . ?
Se5 Pd3 Pd2 49.22(2) . . ?
Pt1 Pd3 Pd2 63.180(16) . . ?
Pd2 Se4 Pd3 84.35(3) . . ?
Pd2 Se4 Pt1 86.56(3) . . ?
Pd3 Se4 Pt1 79.79(3) . . ?
Pd2 Se5 Pd3 81.46(3) . . ?
Pd2 Se5 Pt1 84.20(3) . . ?
Pd3 Se5 Pt1 77.67(3) . . ?
P4 Se6 Pd2 100.46(6) . . ?
P6 Se7 Pd3 100.94(6) . . ?
C1B P1 C1A 105.2(4) . . ?
C1B P1 C1 105.1(4) . . ?
C1A P1 C1 106.5(4) . . ?
C1B P1 Pt1 112.7(3) . . ?
C1A P1 Pt1 118.4(3) . . ?
C1 P1 Pt1 108.1(3) . . ?
C1D P2 C2 105.0(4) . . ?
C1D P2 C1C 105.0(4) . . ?
C2 P2 C1C 103.7(4) . . ?
C1D P2 Pt1 123.8(3) . . ?
C2 P2 Pt1 107.3(3) . . ?
C1C P2 Pt1 110.2(3) . . ?
C1F P3 C1E 103.7(3) . . ?
C1F P3 C3 103.6(4) . . ?
C1E P3 C3 106.3(4) . . ?
C1F P3 Pd2 114.5(3) . . ?
C1E P3 Pd2 117.4(3) . . ?
C3 P3 Pd2 110.1(3) . . ?
C1H P4 C1G 104.5(4) . . ?
C1H P4 C3 110.1(4) . . ?
C1G P4 C3 107.9(4) . . ?
C1H P4 Se6 114.2(3) . . ?
C1G P4 Se6 113.1(3) . . ?
C3 P4 Se6 106.9(3) . . ?
C1I P5 C1J 105.8(4) . . ?
C1I P5 C4 104.2(4) . . ?
C1J P5 C4 103.3(4) . . ?
C1I P5 Pd3 118.5(3) . . ?
C1J P5 Pd3 114.8(3) . . ?
C4 P5 Pd3 108.8(3) . . ?
C1K P6 C1L 106.5(4) . . ?
C1K P6 C4 105.1(4) . . ?
C1L P6 C4 110.3(4) . . ?
C1K P6 Se7 113.4(3) . . ?
C1L P6 Se7 113.6(3) . . ?
C4 P6 Se7 107.7(3) . . ?
C2 C1 P1 107.5(6) . . ?
C1 C2 P2 107.4(6) . . ?
P4 C3 P3 110.1(4) . . ?
P6 C4 P5 111.0(4) . . ?
C2A C1A C6A 120.0(8) . . ?
C2A C1A P1 121.2(7) . . ?
C6A C1A P1 118.6(7) . . ?
C3A C2A C1A 119.0(9) . . ?
C2A C3A C4A 122.0(10) . . ?
C3A C4A C5A 119.0(9) . . ?
C6A C5A C4A 120.8(9) . . ?
C5A C6A C1A 119.2(9) . . ?
C2B C1B C6B 118.9(8) . . ?
C2B C1B P1 121.1(7) . . ?
C6B C1B P1 120.0(7) . . ?
C1B C2B C3B 119.8(9) . . ?
C4B C3B C2B 120.4(10) . . ?
C5B C4B C3B 119.4(9) . . ?
C4B C5B C6B 121.6(9) . . ?
C5B C6B C1B 120.0(9) . . ?
C6C C1C C2C 119.4(9) . . ?
C6C C1C P2 123.0(8) . . ?
C2C C1C P2 117.6(7) . . ?
C3C C2C C1C 120.4(10) . . ?
C2C C3C C4C 119.3(11) . . ?
C5C C4C C3C 119.4(11) . . ?
C4C C5C C6C 121.4(12) . . ?
C1C C6C C5C 120.0(11) . . ?
C2D C1D C6D 117.5(9) . . ?
C2D C1D P2 120.6(7) . . ?
C6D C1D P2 121.3(8) . . ?
C3D C2D C1D 121.9(10) . . ?
C4D C3D C2D 121.0(11) . . ?
C5D C4D C3D 119.4(10) . . ?
C4D C5D C6D 122.6(11) . . ?
C1D C6D C5D 117.6(11) . . ?
C6E C1E C2E 118.9(7) . . ?
C6E C1E P3 119.7(6) . . ?
C2E C1E P3 120.8(6) . . ?
C3E C2E C1E 120.0(8) . . ?
C4E C3E C2E 120.2(9) . . ?
C3E C4E C5E 120.8(9) . . ?
C6E C5E C4E 118.9(9) . . ?
C5E C6E C1E 121.2(8) . . ?
C6F C1F C2F 118.6(8) . . ?
C6F C1F P3 120.8(6) . . ?
C2F C1F P3 120.4(6) . . ?
C3F C2F C1F 119.0(9) . . ?
C4F C3F C2F 120.6(10) . . ?
C3F C4F C5F 122.5(9) . . ?
C4F C5F C6F 118.3(9) . . ?
C5F C6F C1F 121.0(9) . . ?
C2G C1G C6G 118.1(9) . . ?
C2G C1G P4 120.5(7) . . ?
C6G C1G P4 121.3(7) . . ?
C1G C2G C3G 120.2(11) . . ?
C4G C3G C2G 121.0(11) . . ?
C5G C4G C3G 118.7(11) . . ?
C4G C5G C6G 122.3(12) . . ?
C5G C6G C1G 119.5(11) . . ?
C2H C1H C6H 118.3(8) . . ?
C2H C1H P4 122.2(7) . . ?
C6H C1H P4 119.3(7) . . ?
C3H C2H C1H 120.6(11) . . ?
C2H C3H C4H 120.0(12) . . ?
C5H C4H C3H 120.9(12) . . ?
C4H C5H C6H 120.6(12) . . ?
C5H C6H C1H 119.6(10) . . ?
C2I C1I C6I 119.1(8) . . ?
C2I C1I P5 122.8(6) . . ?
C6I C1I P5 117.9(7) . . ?
C1I C2I C3I 121.2(9) . . ?
C4I C3I C2I 119.7(10) . . ?
C5I C4I C3I 119.7(9) . . ?
C4I C5I C6I 121.2(9) . . ?
C5I C6I C1I 119.1(9) . . ?
C6J C1J C2J 119.7(9) . . ?
C6J C1J P5 119.5(7) . . ?
C2J C1J P5 120.7(8) . . ?
C3J C2J C1J 119.4(10) . . ?
C2J C3J C4J 121.7(11) . . ?
C3J C4J C5J 118.6(11) . . ?
C6J C5J C4J 119.4(11) . . ?
C5J C6J C1J 121.1(10) . . ?
C6K C1K C2K 120.3(8) . . ?
C6K C1K P6 122.1(8) . . ?
C2K C1K P6 117.4(7) . . ?
C1K C2K C3K 117.7(10) . . ?
C4K C3K C2K 120.8(11) . . ?
C5K C4K C3K 120.3(10) . . ?
C4K C5K C6K 120.2(10) . . ?
C1K C6K C5K 120.5(11) . . ?
C6L C1L C2L 121.6(10) . . ?
C6L C1L P6 120.5(7) . . ?
C2L C1L P6 117.8(8) . . ?
C3L C2L C1L 115.8(11) . . ?
C4L C3L C2L 122.8(12) . . ?
C5L C4L C3L 118.8(13) . . ?
C4L C5L C6L 121.8(12) . . ?
C5L C6L C1L 119.2(11) . . ?
Cl1 C1S Cl2 117.4(15) . . ?
Cl4 C2S Cl3 106.6(13) . . ?
F3 P7 F6 90.8(4) . . ?
F3 P7 F5 90.6(5) . . ?
F6 P7 F5 178.5(5) . . ?
F3 P7 F4 89.9(4) . . ?
F6 P7 F4 90.0(4) . . ?
F5 P7 F4 89.5(3) . . ?
F3 P7 F1 179.7(5) . . ?
F6 P7 F1 88.9(4) . . ?
F5 P7 F1 89.7(4) . . ?
F4 P7 F1 90.0(4) . . ?
F3 P7 F2 90.5(4) . . ?
F6 P7 F2 91.0(4) . . ?
F5 P7 F2 89.5(3) . . ?
F4 P7 F2 178.9(4) . . ?
F1 P7 F2 89.6(4) . . ?
F7 P8 F11 92.2(12) . . ?
F7 P8 F8 81.8(11) . . ?
F11 P8 F8 89.6(8) . . ?
F7 P8 F9 168.6(14) . . ?
F11 P8 F9 98.0(11) . . ?
F8 P8 F9 93.1(10) . . ?
F7 P8 F10 91.9(12) . . ?
F11 P8 F10 91.8(9) . . ?
F8 P8 F10 173.7(12) . . ?
F9 P8 F10 92.9(11) . . ?
F7 P8 F12 88.2(8) . . ?
F11 P8 F12 174.0(9) . . ?
F8 P8 F12 96.3(8) . . ?
F9 P8 F12 82.3(7) . . ?
F10 P8 F12 82.2(8) . . ?

loop_
_geom_bond_atom_site_label_1
_geom_bond_atom_site_label_2
_geom_bond_distance
_geom_bond_site_symmetry_2
_geom_bond_publ_flag
Pt1 P1 2.241(2) . ?
Pt1 P2 2.261(2) . ?
Pt1 Se4 2.4518(8) . ?
Pt1 Se5 2.4922(8) . ?
Pt1 Pd3 3.1218(6) . ?
Pd2 P3 2.261(2) . ?
Pd2 Se4 2.4125(10) . ?
Pd2 Se6 2.4574(10) . ?
Pd2 Se5 2.4821(10) . ?
Pd2 Pd3 3.2414(9) . ?
Pd3 P5 2.246(2) . ?
Pd3 Se4 2.4153(9) . ?
Pd3 Se7 2.4580(10) . ?
Pd3 Se5 2.4858(9) . ?
Se6 P4 2.174(2) . ?
Se7 P6 2.173(2) . ?
P1 C1B 1.813(9) . ?
P1 C1A 1.823(8) . ?
P1 C1 1.824(9) . ?
P2 C1D 1.796(9) . ?
P2 C2 1.827(8) . ?
P2 C1C 1.852(9) . ?
P3 C1F 1.809(8) . ?
P3 C1E 1.815(7) . ?
P3 C3 1.833(8) . ?
P4 C1H 1.784(8) . ?
P4 C1G 1.806(9) . ?
P4 C3 1.822(8) . ?
P5 C1I 1.807(8) . ?
P5 C1J 1.816(9) . ?
P5 C4 1.847(7) . ?
P6 C1K 1.801(8) . ?
P6 C1L 1.813(10) . ?
P6 C4 1.817(8) . ?
C1 C2 1.541(11) . ?
C1A C2A 1.397(12) . ?
C1A C6A 1.404(12) . ?
C2A C3A 1.365(12) . ?
C3A C4A 1.378(14) . ?
C4A C5A 1.389(13) . ?
C5A C6A 1.377(12) . ?
C1B C2B 1.369(12) . ?
C1B C6B 1.397(12) . ?
C2B C3B 1.410(12) . ?
C3B C4B 1.388(13) . ?
C4B C5B 1.334(14) . ?
C5B C6B 1.393(13) . ?
C1C C6C 1.353(13) . ?
C1C C2C 1.383(12) . ?
C2C C3C 1.372(14) . ?
C3C C4C 1.373(16) . ?
C4C C5C 1.359(17) . ?
C5C C6C 1.360(15) . ?
C1D C2D 1.392(12) . ?
C1D C6D 1.396(13) . ?
C2D C3D 1.365(13) . ?
C3D C4D 1.340(15) . ?
C4D C5D 1.334(16) . ?
C5D C6D 1.423(14) . ?
C1E C6E 1.381(11) . ?
C1E C2E 1.401(11) . ?
C2E C3E 1.385(11) . ?
C3E C4E 1.355(13) . ?
C4E C5E 1.403(13) . ?
C5E C6E 1.372(11) . ?
C1F C6F 1.395(11) . ?
C1F C2F 1.396(11) . ?
C2F C3F 1.388(13) . ?
C3F C4F 1.342(15) . ?
C4F C5F 1.356(14) . ?
C5F C6F 1.386(12) . ?
C1G C2G 1.370(13) . ?
C1G C6G 1.381(13) . ?
C2G C3G 1.378(15) . ?
C3G C4G 1.347(16) . ?
C4G C5G 1.335(16) . ?
C5G C6G 1.365(15) . ?
C1H C2H 1.383(13) . ?
C1H C6H 1.425(12) . ?
C2H C3H 1.361(16) . ?
C3H C4H 1.384(18) . ?
C4H C5H 1.346(17) . ?
C5H C6H 1.368(14) . ?
C1I C2I 1.369(12) . ?
C1I C6I 1.402(11) . ?
C2I C3I 1.388(13) . ?
C3I C4I 1.377(14) . ?
C4I C5I 1.368(15) . ?
C5I C6I 1.387(13) . ?
C1J C6J 1.371(12) . ?
C1J C2J 1.390(12) . ?
C2J C3J 1.355(14) . ?
C3J C4J 1.381(16) . ?
C4J C5J 1.402(16) . ?
C5J C6J 1.369(13) . ?
C1K C6K 1.374(12) . ?
C1K C2K 1.387(13) . ?
C2K C3K 1.412(13) . ?
C3K C4K 1.366(15) . ?
C4K C5K 1.355(16) . ?
C5K C6K 1.378(14) . ?
C1L C6L 1.393(13) . ?
C1L C2L 1.404(13) . ?
C2L C3L 1.404(16) . ?
C3L C4L 1.381(17) . ?
C4L C5L 1.358(16) . ?
C5L C6L 1.371(14) . ?
C1S Cl1 1.661(18) . ?
C1S Cl2 1.717(18) . ?
C2S Cl4 1.683(17) . ?
C2S Cl3 1.711(18) . ?
P7 F3 1.568(7) . ?
P7 F6 1.569(6) . ?
P7 F5 1.580(6) . ?
P7 F4 1.598(6) . ?
P7 F1 1.599(6) . ?
P7 F2 1.606(6) . ?
P8 F7 1.454(8) . ?
P8 F11 1.457(7) . ?
P8 F8 1.484(8) . ?
P8 F9 1.484(8) . ?
P8 F10 1.492(7) . ?
P8 F12 1.504(8) . ?
